data_7040817
loop_
_publ_author_name
'Cheng, Minglun'
'Wang, Mei'
'Zheng, Dehua'
'Sun, Licheng'

_publ_section_title
;
 Effect of the S-to-S bridge on the redox properties and H2 activation
 performance of diiron complexes related to the [FeFe]-hydrogenase active
 site.
;
_journal_issue 44
_journal_name_full 'Dalton transactions (Cambridge, England : 2003)'
_journal_page_first 17687
_journal_page_last 17696
_journal_paper_doi 10.1039/c6dt02953a
_journal_volume 45
_journal_year 2016
_chemical_formula_sum 'C42 H42 Fe2 N2 O4 P2 S2'
_chemical_formula_weight 876.54
_chemical_name_systematic
; 
 ? 
;
_space_group_IT_number 2
_symmetry_cell_setting triclinic
_symmetry_space_group_name_Hall '-P 1'
_symmetry_space_group_name_H-M 'P -1'
_atom_sites_solution_hydrogens geom
_atom_sites_solution_primary direct
_atom_sites_solution_secondary difmap
_audit_creation_method SHELXL-97
_audit_update_record
;
2016-07-21 deposited with the CCDC.
2016-10-04 downloaded from the CCDC.
;
_cell_angle_alpha 81.605(2)
_cell_angle_beta 78.208(2)
_cell_angle_gamma 87.034(2)
_cell_formula_units_Z 2
_cell_length_a 11.2393(3)
_cell_length_b 11.3322(3)
_cell_length_c 16.6630(4)
_cell_measurement_reflns_used 1804
_cell_measurement_temperature 296(2)
_cell_measurement_theta_max 23.45
_cell_measurement_theta_min 2.44
_cell_volume 2054.72(9)
_computing_structure_refinement 'SHELXL-97 (Sheldrick, 1997)'
_computing_structure_solution 'SHELXS-97 (Sheldrick, 1990)'
_diffrn_ambient_temperature 296(2)
_diffrn_measured_fraction_theta_full 0.979
_diffrn_measured_fraction_theta_max 0.979
_diffrn_measurement_device_type 'CCD area detector'
_diffrn_measurement_method 'phi and omega scans'
_diffrn_radiation_monochromator graphite
_diffrn_radiation_source 'fine-focus sealed tube'
_diffrn_radiation_type MoK\a
_diffrn_radiation_wavelength 0.71073
_diffrn_reflns_av_R_equivalents 0.0590
_diffrn_reflns_av_sigmaI/netI 0.1263
_diffrn_reflns_limit_h_max 14
_diffrn_reflns_limit_h_min -14
_diffrn_reflns_limit_k_max 14
_diffrn_reflns_limit_k_min -14
_diffrn_reflns_limit_l_max 21
_diffrn_reflns_limit_l_min -21
_diffrn_reflns_number 16974
_diffrn_reflns_theta_full 27.49
_diffrn_reflns_theta_max 27.49
_diffrn_reflns_theta_min 1.82
_exptl_absorpt_coefficient_mu 0.929
_exptl_crystal_colour red
_exptl_crystal_density_diffrn 1.417
_exptl_crystal_density_method 'not measured'
_exptl_crystal_description block
_exptl_crystal_F_000 908
_exptl_crystal_size_max 0.4
_exptl_crystal_size_mid 0.2
_exptl_crystal_size_min 0.1
_refine_diff_density_max 0.437
_refine_diff_density_min -0.551
_refine_diff_density_rms 0.078
_refine_ls_extinction_method none
_refine_ls_goodness_of_fit_ref 0.847
_refine_ls_hydrogen_treatment mixed
_refine_ls_matrix_type full
_refine_ls_number_parameters 487
_refine_ls_number_reflns 9240
_refine_ls_number_restraints 0
_refine_ls_restrained_S_all 0.847
_refine_ls_R_factor_all 0.1470
_refine_ls_R_factor_gt 0.0603
_refine_ls_shift/su_max 0.063
_refine_ls_shift/su_mean 0.008
_refine_ls_structure_factor_coef Fsqd
_refine_ls_weighting_details 'calc w=1/[\s^2^(Fo^2^)+(0.1042P)^2^+0.0000P] where P=(Fo^2^+2Fc^2^)/3'
_refine_ls_weighting_scheme calc
_refine_ls_wR_factor_gt 0.1400
_refine_ls_wR_factor_ref 0.1943
_reflns_number_gt 4403
_reflns_number_total 9240
_reflns_threshold_expression >2sigma(I)
_cod_data_source_file c6dt02953a2.cif
_cod_data_source_block ok
_cod_depositor_comments
;
The following automatic conversions were performed:

'_symmetry_cell_setting' value 'Triclinic' changed to 'triclinic'
according to
/usr/data/users/saulius/crontab/automatic-downloads/rss-feeds/RSC/lib/dictionaries/cif_core.dic
dictionary named 'cif_core.dic' version 2.4.2 from 2011-04-26.

Automatic conversion script
Id: cif_fix_values 4268 2015-11-12 08:31:59Z antanas 

 Adding full bibliography for 7040814--7040817.cif.
;
_cod_original_sg_symbol_H-M 'P-1   '
_cod_database_code 7040817

loop_
_symmetry_equiv_pos_as_xyz
'x, y, z'
'-x, -y, -z'

loop_
_atom_site_label
_atom_site_type_symbol
_atom_site_fract_x
_atom_site_fract_y
_atom_site_fract_z
_atom_site_U_iso_or_equiv
_atom_site_adp_type
_atom_site_occupancy
_atom_site_symmetry_multiplicity
_atom_site_calc_flag
_atom_site_refinement_flags
Fe1 Fe 0.82892(7) 0.49391(6) 0.24475(4) 0.0378(2) Uani 1 1 d .
Fe2 Fe 0.84789(7) 0.31440(7) 0.35663(5) 0.0467(2) Uani 1 1 d .
P1 P 0.80099(13) 0.68681(12) 0.20730(8) 0.0408(3) Uani 1 1 d .
S1 S 0.68181(12) 0.43612(13) 0.35485(8) 0.0459(4) Uani 1 1 d .
S2 S 0.94719(12) 0.48846(12) 0.33972(8) 0.0429(3) Uani 1 1 d .
P2 P 0.73084(13) 0.44491(12) 0.15189(8) 0.0414(3) Uani 1 1 d .
C39 C 0.8814(6) 0.8525(5) 0.2968(4) 0.0524(15) Uani 1 1 d .
H39A H 0.8012 0.8576 0.3249 0.063 Uiso 1 1 calc R
O1 O 1.0547(4) 0.4819(4) 0.1255(3) 0.0697(13) Uani 1 1 d .
C38 C 0.6564(5) 0.7656(5) 0.2375(3) 0.0474(13) Uani 1 1 d .
N1 N 0.7378(4) 0.6720(4) 0.0589(3) 0.0508(12) Uani 1 1 d .
C37 C 0.9107(5) 0.7808(5) 0.2345(3) 0.0464(14) Uani 1 1 d .
C36 C 0.5089(6) 0.3374(5) 0.2221(3) 0.0562(16) Uani 1 1 d .
H36A H 0.5564 0.2760 0.2436 0.067 Uiso 1 1 calc R
C1 C 0.9645(5) 0.4861(5) 0.1718(3) 0.0494(14) Uani 1 1 d .
C34 C 0.5652(5) 0.4377(5) 0.1730(3) 0.0458(13) Uani 1 1 d .
N2 N 0.7735(4) 0.5191(4) 0.4783(3) 0.0507(12) Uani 1 1 d .
C6 C 0.8826(5) 0.5690(5) 0.4260(3) 0.0501(14) Uani 1 1 d .
H6A H 0.9432 0.5712 0.4597 0.060 Uiso 1 1 calc R
H6B H 0.8648 0.6506 0.4042 0.060 Uiso 1 1 calc R
C32 C 0.7744(6) 0.3048(5) 0.1079(3) 0.0498(14) Uani 1 1 d .
O4 O 0.7086(5) 0.1234(4) 0.3213(3) 0.0859(15) Uani 1 1 d .
C7 C 0.8261(6) 0.7264(5) 0.0933(3) 0.0506(15) Uani 1 1 d .
H7A H 0.8207 0.8124 0.0795 0.061 Uiso 1 1 calc R
H7B H 0.9072 0.7002 0.0688 0.061 Uiso 1 1 calc R
O3 O 1.0765(4) 0.2111(4) 0.2755(3) 0.0788(14) Uani 1 1 d .
C4 C 0.7642(6) 0.1985(6) 0.3356(4) 0.0574(16) Uani 1 1 d .
C29 C 0.7229(6) 0.7023(5) 0.5522(3) 0.0502(14) Uani 1 1 d .
C12 C 0.7441(6) 0.5687(5) 0.5582(3) 0.0598(17) Uani 1 1 d .
H12A H 0.8102 0.5473 0.5873 0.072 Uiso 1 1 calc R
H12B H 0.6718 0.5303 0.5916 0.072 Uiso 1 1 calc R
C27 C 0.5516(5) 0.7050(5) 0.2760(3) 0.0524(14) Uani 1 1 d .
H27A H 0.5553 0.6223 0.2877 0.063 Uiso 1 1 calc R
C5 C 0.6712(5) 0.5294(6) 0.4375(3) 0.0577(16) Uani 1 1 d .
H5A H 0.6619 0.6121 0.4141 0.069 Uiso 1 1 calc R
H5B H 0.5983 0.5087 0.4787 0.069 Uiso 1 1 calc R
C25 C 0.3663(7) 0.5194(7) 0.1634(5) 0.076(2) Uani 1 1 d .
H25A H 0.3174 0.5815 0.1443 0.091 Uiso 1 1 calc R
C24 C 0.8733(6) 0.2363(5) 0.1247(4) 0.0614(17) Uani 1 1 d .
H24A H 0.9177 0.2587 0.1612 0.074 Uiso 1 1 calc R
C23 C 0.3843(6) 0.3280(6) 0.2393(4) 0.0669(18) Uani 1 1 d .
H23A H 0.3482 0.2594 0.2702 0.080 Uiso 1 1 calc R
C3 C 0.9872(6) 0.2514(5) 0.3086(4) 0.0574(16) Uani 1 1 d .
C21 C 0.9683(7) 0.9161(5) 0.3177(4) 0.0649(17) Uani 1 1 d .
H21A H 0.9462 0.9634 0.3598 0.078 Uiso 1 1 calc R
C20 C 0.4915(6) 0.5291(6) 0.1434(4) 0.0644(17) Uani 1 1 d .
H20A H 0.5263 0.5967 0.1101 0.077 Uiso 1 1 calc R
C8 C 0.7663(6) 0.5456(5) 0.0531(3) 0.0530(15) Uani 1 1 d .
H8A H 0.8523 0.5370 0.0300 0.064 Uiso 1 1 calc R
H8B H 0.7218 0.5202 0.0148 0.064 Uiso 1 1 calc R
C2 C 0.8402(6) 0.2652(5) 0.4651(4) 0.0637(17) Uani 1 1 d .
C17 C 0.3139(6) 0.4206(7) 0.2104(4) 0.074(2) Uani 1 1 d .
H17A H 0.2297 0.4155 0.2232 0.089 Uiso 1 1 calc R
C16 C 0.7095(7) 0.2681(5) 0.0533(4) 0.0667(18) Uani 1 1 d .
H16A H 0.6414 0.3120 0.0418 0.080 Uiso 1 1 calc R
C15 C 0.7453(8) 0.1673(6) 0.0163(4) 0.075(2) Uani 1 1 d .
H15A H 0.7016 0.1444 -0.0204 0.090 Uiso 1 1 calc R
O2 O 0.8377(5) 0.2298(5) 0.5336(3) 0.0971(18) Uani 1 1 d .
C14 C 0.4416(7) 0.7640(7) 0.2976(5) 0.084(2) Uani 1 1 d .
H14A H 0.3723 0.7216 0.3234 0.100 Uiso 1 1 calc R
C9 C 0.7248(8) 0.7376(6) -0.0228(4) 0.084(2) Uani 1 1 d .
H9A H 0.6901 0.6853 -0.0528 0.100 Uiso 1 1 calc R
H9B H 0.8046 0.7599 -0.0547 0.100 Uiso 1 1 calc R
C72 C 1.1203(6) 0.8399(6) 0.2161(5) 0.075(2) Uani 1 1 d .
H72A H 1.2011 0.8355 0.1891 0.090 Uiso 1 1 calc R
C71 C 0.8175(7) 0.7780(7) 0.5463(4) 0.074(2) Uani 1 1 d .
H71A H 0.8956 0.7464 0.5460 0.089 Uiso 1 1 calc R
C70 C 1.0867(7) 0.9111(6) 0.2776(5) 0.0726(19) Uani 1 1 d .
H70A H 1.1446 0.9555 0.2919 0.087 Uiso 1 1 calc R
C69 C 0.6085(6) 0.7523(6) 0.5521(4) 0.0694(19) Uani 1 1 d .
H69A H 0.5428 0.7038 0.5559 0.083 Uiso 1 1 calc R
C68 C 0.6471(6) 0.8902(5) 0.2190(4) 0.0662(18) Uani 1 1 d .
H68A H 0.7153 0.9334 0.1919 0.079 Uiso 1 1 calc R
C67 C 0.5371(8) 0.9488(6) 0.2407(5) 0.087(3) Uani 1 1 d .
H67A H 0.5319 1.0314 0.2283 0.104 Uiso 1 1 calc R
C66 C 1.0334(6) 0.7748(5) 0.1943(4) 0.0631(17) Uani 1 1 d .
H66A H 1.0565 0.7267 0.1528 0.076 Uiso 1 1 calc R
C65 C 0.9083(7) 0.1333(6) 0.0875(5) 0.076(2) Uani 1 1 d .
H65A H 0.9747 0.0872 0.1000 0.091 Uiso 1 1 calc R
C64 C 0.8446(8) 0.1007(6) 0.0331(4) 0.080(2) Uani 1 1 d .
H64A H 0.8686 0.0334 0.0075 0.096 Uiso 1 1 calc R
C63 C 0.6868(9) 0.9471(7) 0.5396(5) 0.091(3) Uani 1 1 d .
H63A H 0.6742 1.0295 0.5339 0.110 Uiso 1 1 calc R
C62 C 0.4359(7) 0.8873(8) 0.2803(5) 0.091(3) Uani 1 1 d .
H62A H 0.3628 0.9282 0.2957 0.109 Uiso 1 1 calc R
C60 C 0.7981(8) 0.9005(7) 0.5410(5) 0.090(2) Uani 1 1 d .
H60A H 0.8625 0.9501 0.5384 0.108 Uiso 1 1 calc R
C50 C 0.5918(8) 0.8741(7) 0.5464(5) 0.093(3) Uani 1 1 d .
H50A H 0.5142 0.9072 0.5472 0.111 Uiso 1 1 calc R
C10 C 0.6468(11) 0.8460(7) -0.0150(6) 0.132(4) Uani 1 1 d .
H10A H 0.5680 0.8237 0.0185 0.158 Uiso 1 1 calc R
H10B H 0.6829 0.8991 0.0136 0.158 Uiso 1 1 calc R
C11 C 0.6294(12) 0.9113(9) -0.0962(7) 0.175(6) Uani 1 1 d .
H11A H 0.5778 0.9802 -0.0873 0.262 Uiso 1 1 calc R
H11B H 0.5925 0.8598 -0.1246 0.262 Uiso 1 1 calc R
H11C H 0.7069 0.9359 -0.1292 0.262 Uiso 1 1 calc R

loop_
_atom_site_aniso_label
_atom_site_aniso_U_11
_atom_site_aniso_U_22
_atom_site_aniso_U_33
_atom_site_aniso_U_23
_atom_site_aniso_U_13
_atom_site_aniso_U_12
Fe1 0.0295(4) 0.0441(4) 0.0383(4) -0.0067(3) -0.0024(3) -0.0028(3)
Fe2 0.0415(5) 0.0473(5) 0.0497(5) -0.0013(4) -0.0082(4) -0.0045(4)
P1 0.0333(8) 0.0439(8) 0.0449(7) -0.0076(6) -0.0050(6) -0.0040(6)
S1 0.0327(8) 0.0601(8) 0.0428(7) -0.0059(6) -0.0023(6) -0.0072(6)
S2 0.0316(7) 0.0506(8) 0.0467(7) -0.0079(6) -0.0072(6) -0.0015(6)
P2 0.0391(8) 0.0438(8) 0.0411(7) -0.0089(6) -0.0045(6) -0.0030(6)
C39 0.050(4) 0.052(3) 0.058(3) -0.017(3) -0.010(3) -0.001(3)
O1 0.038(3) 0.102(3) 0.063(3) -0.021(2) 0.009(2) 0.000(2)
C38 0.042(3) 0.044(3) 0.060(3) -0.015(3) -0.014(3) 0.006(3)
N1 0.057(3) 0.051(3) 0.046(2) 0.000(2) -0.019(2) -0.009(2)
C37 0.039(3) 0.041(3) 0.058(3) 0.003(3) -0.012(3) -0.005(3)
C36 0.050(4) 0.067(4) 0.050(3) -0.003(3) -0.008(3) -0.009(3)
C1 0.046(4) 0.057(3) 0.044(3) -0.008(3) -0.006(3) -0.004(3)
C34 0.045(3) 0.055(3) 0.041(3) -0.013(3) -0.013(3) -0.010(3)
N2 0.040(3) 0.067(3) 0.043(2) -0.011(2) -0.002(2) 0.003(2)
C6 0.045(4) 0.060(3) 0.045(3) -0.010(3) -0.010(3) 0.006(3)
C32 0.053(4) 0.043(3) 0.050(3) -0.011(3) 0.002(3) -0.003(3)
O4 0.073(4) 0.067(3) 0.121(4) -0.013(3) -0.024(3) -0.021(3)
C7 0.059(4) 0.045(3) 0.047(3) 0.001(2) -0.010(3) -0.010(3)
O3 0.055(3) 0.077(3) 0.103(4) -0.024(3) -0.007(3) 0.006(3)
C4 0.038(4) 0.060(4) 0.074(4) -0.008(3) -0.011(3) -0.003(3)
C29 0.049(4) 0.067(4) 0.036(3) -0.014(3) -0.006(3) 0.000(3)
C12 0.070(5) 0.076(4) 0.034(3) -0.013(3) -0.010(3) 0.007(3)
C27 0.033(3) 0.063(4) 0.063(3) -0.013(3) -0.013(3) 0.004(3)
C5 0.038(3) 0.088(4) 0.049(3) -0.020(3) -0.007(3) 0.007(3)
C25 0.053(5) 0.083(5) 0.098(5) -0.019(4) -0.031(4) 0.008(4)
C24 0.069(5) 0.059(4) 0.055(3) -0.010(3) -0.008(3) -0.003(3)
C23 0.056(4) 0.091(5) 0.058(4) -0.011(3) -0.013(3) -0.026(4)
C3 0.053(4) 0.049(3) 0.070(4) -0.006(3) -0.011(3) -0.007(3)
C21 0.067(5) 0.065(4) 0.075(4) -0.028(3) -0.028(4) -0.006(4)
C20 0.051(4) 0.067(4) 0.075(4) -0.003(3) -0.016(3) 0.001(3)
C8 0.060(4) 0.053(3) 0.044(3) -0.005(3) -0.006(3) -0.007(3)
C2 0.052(4) 0.063(4) 0.073(4) -0.001(3) -0.010(3) -0.005(3)
C17 0.035(4) 0.119(6) 0.071(4) -0.027(4) -0.006(3) -0.013(4)
C16 0.081(5) 0.060(4) 0.064(4) -0.021(3) -0.019(4) -0.003(4)
C15 0.096(6) 0.065(4) 0.071(4) -0.034(4) -0.011(4) -0.013(4)
O2 0.109(5) 0.113(4) 0.060(3) 0.023(3) -0.018(3) -0.015(3)
C14 0.050(5) 0.101(6) 0.102(6) -0.031(5) -0.010(4) 0.010(4)
C9 0.121(7) 0.061(4) 0.082(5) 0.008(4) -0.057(5) -0.019(4)
C72 0.040(4) 0.080(5) 0.107(6) -0.022(4) -0.006(4) -0.014(4)
C71 0.051(4) 0.103(6) 0.075(4) -0.036(4) -0.008(4) -0.002(4)
C70 0.058(5) 0.073(5) 0.096(5) -0.022(4) -0.027(4) -0.014(4)
C69 0.056(4) 0.073(4) 0.073(4) -0.003(4) -0.004(3) 0.005(4)
C68 0.058(4) 0.057(4) 0.092(5) -0.015(3) -0.035(4) 0.007(3)
C67 0.077(6) 0.058(4) 0.147(7) -0.040(4) -0.063(6) 0.030(4)
C66 0.050(4) 0.067(4) 0.074(4) -0.022(3) -0.005(3) -0.010(3)
C65 0.076(5) 0.053(4) 0.090(5) -0.021(4) 0.009(4) 0.013(4)
C64 0.103(7) 0.056(4) 0.078(5) -0.034(4) 0.007(5) -0.015(4)
C63 0.100(7) 0.076(5) 0.094(6) -0.007(4) -0.013(5) -0.003(5)
C62 0.048(5) 0.107(6) 0.137(7) -0.057(6) -0.041(5) 0.026(5)
C60 0.084(7) 0.093(6) 0.098(6) -0.033(5) -0.011(5) -0.032(5)
C50 0.072(6) 0.089(6) 0.110(6) -0.003(5) -0.013(5) 0.014(5)
C10 0.218(12) 0.066(5) 0.141(8) -0.008(5) -0.113(8) 0.015(6)
C11 0.250(16) 0.104(7) 0.205(12) 0.022(8) -0.157(12) -0.007(8)

loop_
_atom_type_symbol
_atom_type_description
_atom_type_scat_dispersion_real
_atom_type_scat_dispersion_imag
_atom_type_scat_source
C C 0.0033 0.0016 'International Tables Vol C Tables 4.2.6.8 and 6.1.1.4'
H H 0.0000 0.0000 'International Tables Vol C Tables 4.2.6.8 and 6.1.1.4'
N N 0.0061 0.0033 'International Tables Vol C Tables 4.2.6.8 and 6.1.1.4'
O O 0.0106 0.0060 'International Tables Vol C Tables 4.2.6.8 and 6.1.1.4'
P P 0.1023 0.0942 'International Tables Vol C Tables 4.2.6.8 and 6.1.1.4'
S S 0.1246 0.1234 'International Tables Vol C Tables 4.2.6.8 and 6.1.1.4'
Fe Fe 0.3463 0.8444 'International Tables Vol C Tables 4.2.6.8 and 6.1.1.4'

loop_
_geom_angle_atom_site_label_1
_geom_angle_atom_site_label_2
_geom_angle_atom_site_label_3
_geom_angle
C1 Fe1 P1 93.52(18)
C1 Fe1 P2 88.21(19)
P1 Fe1 P2 92.59(6)
C1 Fe1 S1 158.44(18)
P1 Fe1 S1 107.53(6)
P2 Fe1 S1 95.28(6)
C1 Fe1 S2 86.37(19)
P1 Fe1 S2 103.32(6)
P2 Fe1 S2 163.47(6)
S1 Fe1 S2 84.32(5)
C1 Fe1 Fe2 103.51(17)
P1 Fe1 Fe2 150.96(5)
P2 Fe1 Fe2 111.05(5)
S1 Fe1 Fe2 55.42(4)
S2 Fe1 Fe2 55.44(4)
C3 Fe2 C4 91.7(3)
C3 Fe2 C2 103.7(3)
C4 Fe2 C2 98.1(3)
C3 Fe2 S1 152.6(2)
C4 Fe2 S1 88.7(2)
C2 Fe2 S1 103.3(2)
C3 Fe2 S2 87.01(19)
C4 Fe2 S2 160.5(2)
C2 Fe2 S2 101.1(2)
S1 Fe2 S2 83.63(6)
C3 Fe2 Fe1 99.12(18)
C4 Fe2 Fe1 106.2(2)
C2 Fe2 Fe1 145.9(2)
S1 Fe2 Fe1 54.76(4)
S2 Fe2 Fe1 55.00(4)
C38 P1 C37 102.8(3)
C38 P1 C7 100.1(3)
C37 P1 C7 102.0(3)
C38 P1 Fe1 123.10(18)
C37 P1 Fe1 113.90(17)
C7 P1 Fe1 112.11(19)
C5 S1 Fe1 112.6(2)
C5 S1 Fe2 107.89(19)
Fe1 S1 Fe2 69.82(5)
C6 S2 Fe1 114.01(19)
C6 S2 Fe2 108.47(19)
Fe1 S2 Fe2 69.55(5)
C34 P2 C32 101.1(3)
C34 P2 C8 103.6(3)
C32 P2 C8 96.4(2)
C34 P2 Fe1 121.37(18)
C32 P2 Fe1 118.9(2)
C8 P2 Fe1 111.8(2)
C37 C39 C21 121.3(6)
C27 C38 C68 117.7(5)
C27 C38 P1 121.6(4)
C68 C38 P1 120.6(5)
C7 N1 C8 112.0(5)
C7 N1 C9 111.5(4)
C8 N1 C9 110.8(5)
C39 C37 C66 117.4(6)
C39 C37 P1 123.6(4)
C66 C37 P1 118.9(5)
C23 C36 C34 121.2(6)
O1 C1 Fe1 178.3(6)
C36 C34 C20 118.0(6)
C36 C34 P2 119.2(4)
C20 C34 P2 122.8(4)
C5 N2 C6 113.1(4)
C5 N2 C12 111.7(5)
C6 N2 C12 111.6(5)
N2 C6 S2 114.8(4)
C24 C32 C16 118.0(6)
C24 C32 P2 121.9(5)
C16 C32 P2 120.1(5)
N1 C7 P1 111.6(4)
O4 C4 Fe2 179.4(6)
C71 C29 C69 117.9(6)
C71 C29 C12 121.1(6)
C69 C29 C12 121.0(6)
N2 C12 C29 116.2(4)
C38 C27 C14 121.8(6)
N2 C5 S1 115.2(4)
C20 C25 C17 121.0(6)
C32 C24 C65 120.9(7)
C36 C23 C17 119.5(6)
O3 C3 Fe2 178.2(6)
C70 C21 C39 120.9(6)
C25 C20 C34 119.9(6)
N1 C8 P2 115.1(4)
O2 C2 Fe2 177.4(6)
C25 C17 C23 120.5(6)
C15 C16 C32 120.8(7)
C64 C15 C16 120.5(7)
C27 C14 C62 119.1(7)
N1 C9 C10 112.3(7)
C66 C72 C70 120.0(7)
C29 C71 C60 121.1(7)
C21 C70 C72 119.8(7)
C29 C69 C50 119.8(7)
C67 C68 C38 120.3(7)
C62 C67 C68 120.9(7)
C72 C66 C37 120.6(6)
C64 C65 C24 119.9(7)
C15 C64 C65 119.9(7)
C60 C63 C50 119.9(8)
C67 C62 C14 120.2(7)
C63 C60 C71 120.0(8)
C63 C50 C69 121.2(8)
C11 C10 C9 113.2(9)

loop_
_geom_bond_atom_site_label_1
_geom_bond_atom_site_label_2
_geom_bond_distance
Fe1 C1 1.751(6)
Fe1 P1 2.2084(15)
Fe1 P2 2.2201(16)
Fe1 S1 2.2473(14)
Fe1 S2 2.2578(16)
Fe1 Fe2 2.5825(10)
Fe2 C3 1.772(7)
Fe2 C4 1.769(7)
Fe2 C2 1.797(7)
Fe2 S1 2.2654(16)
Fe2 S2 2.2699(16)
P1 C38 1.827(6)
P1 C37 1.834(6)
P1 C7 1.854(5)
S1 C5 1.836(6)
S2 C6 1.821(5)
P2 C34 1.826(6)
P2 C32 1.847(6)
P2 C8 1.844(5)
C39 C37 1.387(8)
C39 C21 1.372(8)
O1 C1 1.146(6)
C38 C27 1.384(8)
C38 C68 1.404(7)
N1 C7 1.447(7)
N1 C8 1.464(7)
N1 C9 1.484(7)
C37 C66 1.407(8)
C36 C23 1.378(8)
C36 C34 1.397(7)
C34 C20 1.390(8)
N2 C5 1.443(7)
N2 C6 1.440(7)
N2 C12 1.488(7)
C32 C24 1.375(8)
C32 C16 1.395(9)
O4 C4 1.160(7)
O3 C3 1.150(7)
C29 C71 1.380(9)
C29 C69 1.378(8)
C29 C12 1.512(8)
C27 C14 1.381(8)
C25 C20 1.385(9)
C25 C17 1.356(9)
C24 C65 1.402(8)
C23 C17 1.371(9)
C21 C70 1.364(9)
C2 O2 1.149(7)
C16 C15 1.380(8)
C15 C64 1.368(10)
C14 C62 1.386(10)
C9 C10 1.478(10)
C72 C66 1.388(9)
C72 C70 1.377(9)
C71 C60 1.386(10)
C69 C50 1.376(9)
C68 C67 1.380(9)
C67 C62 1.362(11)
C65 C64 1.364(10)
C63 C60 1.336(11)
C63 C50 1.360(11)
C10 C11 1.488(11)
